data_1541136
loop_
_publ_author_name
'Pors, F.'
'Laurent, Y.'
'Bacher, P.'
'Marchand, R.'
'Roult, G.'

_publ_section_title
;
 Neutron diffraction study of the SrTaO2N oxynitride perovskite and of the
 Ba1-xSrxTaO2N solid solution
;
_journal_name_full
;
Revue Internationale des Hautes Temperatures et des Refractaires
;
_journal_page_first 239
_journal_page_last 246
_journal_volume 24
_journal_year 1988
_chemical_formula_sum 'N O2 Sr Ta'
_chemical_name_systematic 'Sr Ta O2 N'
_space_group_IT_number 121
_symmetry_space_group_name_Hall 'I -4 2'
_symmetry_space_group_name_H-M 'I -4 2 m'
_cell_angle_alpha 90
_cell_angle_beta 90
_cell_angle_gamma 90
_cell_formula_units_Z 4
_cell_length_a 5.6919
_cell_length_b 5.6919
_cell_length_c 8.0905
_cell_volume 262.114
_citation_journal_id_ASTM RIHTAV
_cod_data_source_file Pors_RIHTAV_1988_1498.cif
_cod_data_source_block N1O2Sr1Ta1
_cod_original_cell_volume 262.1138
_cod_original_formula_sum 'N1 O2 Sr1 Ta1'
_cod_database_code 1541136

loop_
_symmetry_equiv_pos_as_xyz
x,y,z
y,-x,-z
-x,-y,z
-y,x,-z
x,-y,-z
-y,-x,z
-x,y,-z
y,x,z
x+1/2,y+1/2,z+1/2
y+1/2,-x+1/2,-z+1/2
-x+1/2,-y+1/2,z+1/2
-y+1/2,x+1/2,-z+1/2
x+1/2,-y+1/2,-z+1/2
-y+1/2,-x+1/2,z+1/2
-x+1/2,y+1/2,-z+1/2
y+1/2,x+1/2,z+1/2

loop_
_atom_site_label
_atom_site_type_symbol
_atom_site_fract_x
_atom_site_fract_y
_atom_site_fract_z
_atom_site_occupancy
_atom_site_U_iso_or_equiv
O1 O-2 0 0.5 0 0.5 0.0
Sr2 Sr+2 0 0 0.5 1 0.0
N2 N-3 0.2703 0.2703 0.2387 0.25 0.0
Ta1 Ta+5 0 0.5 0.25 1 0.0
N1 N-3 0 0.5 0 0.5 0.0
Sr1 Sr+2 0 0 0 1 0.0
O2 O-2 0.2703 0.2703 0.2387 0.75 0.0
